data_4022542
loop_
_publ_author_name
'Adrian P. Dobbs'
'Sebastien J. J. Guesn\'e'
'Sa\<sa Martinovi\<c'
'Simon J. Coles'
'Michael B. Hursthouse'

_publ_section_title
;
 A Versatile Indium Trichloride Mediated Prins-Type
 Reaction to Unsaturated Heterocycles
;
_journal_name_full 'Journal of Organic Chemistry'
_journal_page_first 7880
_journal_page_last 7883
_journal_paper_doi 10.1021/jo034981k
_journal_volume 68
_journal_year 2003
_chemical_formula_sum 'C20 H23 N'
_chemical_formula_weight 277.39
_chemical_name_systematic ?
_space_group_IT_number 15
_symmetry_cell_setting monoclinic
_symmetry_space_group_name_Hall '-C 2yc'
_symmetry_space_group_name_H-M 'C 1 2/c 1'
_atom_sites_solution_hydrogens geom
_atom_sites_solution_primary direct
_atom_sites_solution_secondary difmap
_audit_creation_method SHELXL-97
_cell_angle_alpha 90.00
_cell_angle_beta 122.4400(10)
_cell_angle_gamma 90.00
_cell_formula_units_Z 8
_cell_length_a 28.3055(3)
_cell_length_b 6.26880(10)
_cell_length_c 21.0333(3)
_cell_measurement_reflns_used 10318
_cell_measurement_temperature 120(2)
_cell_measurement_theta_max 27.48
_cell_measurement_theta_min 2.91
_cell_volume 3149.79(8)
_computing_cell_refinement 'DENZO & COLLECT'
_computing_data_collection 'DENZO (Otwinowski & Minor, 1997) & COLLECT (Hooft, 1998)'
_computing_data_reduction 'DENZO & COLLECT'
_computing_molecular_graphics 'PLATON (Spek, 1990)'
_computing_structure_refinement 'SHELXL-97 (Sheldrick, 1997)'
_computing_structure_solution 'SHELXS-97 (Sheldrick, 1997)'
_diffrn_ambient_temperature 120(2)
_diffrn_detector_area_resol_mean 9.091
_diffrn_measured_fraction_theta_full 0.994
_diffrn_measured_fraction_theta_max 0.994
_diffrn_measurement_device_type 'Bruker-Nonius KappaCCD'
_diffrn_measurement_method '\f & \w scans'
_diffrn_radiation_monochromator graphite
_diffrn_radiation_source 'Bruker-Nonius FR591 rotating anode'
_diffrn_radiation_type MoK\a
_diffrn_radiation_wavelength 0.71073
_diffrn_reflns_av_R_equivalents 0.0383
_diffrn_reflns_av_sigmaI/netI 0.0261
_diffrn_reflns_limit_h_max 35
_diffrn_reflns_limit_h_min -36
_diffrn_reflns_limit_k_max 8
_diffrn_reflns_limit_k_min -8
_diffrn_reflns_limit_l_max 27
_diffrn_reflns_limit_l_min -27
_diffrn_reflns_number 16798
_diffrn_reflns_theta_full 27.50
_diffrn_reflns_theta_max 27.50
_diffrn_reflns_theta_min 2.92
_diffrn_standards_decay_% 0
_exptl_absorpt_coefficient_mu 0.067
_exptl_absorpt_correction_T_max 0.9880
_exptl_absorpt_correction_T_min 0.9802
_exptl_absorpt_correction_type multi-scan
_exptl_absorpt_process_details 'SORTAV (Blessing, 1997)'
_exptl_crystal_colour colourless
_exptl_crystal_density_diffrn 1.170
_exptl_crystal_density_method 'not measured'
_exptl_crystal_description block
_exptl_crystal_F_000 1200
_exptl_crystal_size_max 0.30
_exptl_crystal_size_mid 0.20
_exptl_crystal_size_min 0.18
_refine_diff_density_max 0.262
_refine_diff_density_min -0.184
_refine_diff_density_rms 0.035
_refine_ls_extinction_coef 0.0097(12)
_refine_ls_extinction_expression Fc^*^=kFc[1+0.001xFc^2^\l^3^/sin(2\q)]^-1/4^
_refine_ls_extinction_method SHELXL
_refine_ls_goodness_of_fit_ref 0.967
_refine_ls_hydrogen_treatment riding
_refine_ls_matrix_type full
_refine_ls_number_parameters 192
_refine_ls_number_reflns 3589
_refine_ls_number_restraints 0
_refine_ls_restrained_S_all 0.967
_refine_ls_R_factor_all 0.0433
_refine_ls_R_factor_gt 0.0379
_refine_ls_shift/su_max 0.014
_refine_ls_shift/su_mean 0.002
_refine_ls_structure_factor_coef Fsqd
_refine_ls_weighting_details 'calc w=1/[\s^2^(Fo^2^)+(0.0574P)^2^+2.1188P] where P=(Fo^2^+2Fc^2^)/3'
_refine_ls_weighting_scheme calc
_refine_ls_wR_factor_gt 0.1007
_refine_ls_wR_factor_ref 0.1060
_reflns_number_gt 3180
_reflns_number_total 3589
_reflns_threshold_expression >2sigma(I)
_cod_data_source_file jo034981ksi20030708_015252_2.cif
_cod_data_source_block transtetrahydro
_cod_depositor_comments
;
The following automatic conversions were performed:
'_symmetry_cell_setting' value 'Monoclinic' changed to 'monoclinic'
according to '/home/saulius/struct/CIF-dictionaries/cif_core.dic'
dictionary named 'cif_core.dic' version 2.4.1 from 2010-06-29.

Automatic conversion script
Id: cif_fix_enum 1527 2010-12-29 10:47:43Z saulius 
;
_cod_original_sg_symbol_H-M 'C 2/c'
_cod_database_code 4022542

loop_
_symmetry_equiv_pos_as_xyz
'x, y, z'
'-x, y, -z+1/2'
'x+1/2, y+1/2, z'
'-x+1/2, y+1/2, -z+1/2'
'-x, -y, -z'
'x, -y, z-1/2'
'-x+1/2, -y+1/2, -z'
'x+1/2, -y+1/2, z-1/2'

loop_
_atom_site_label
_atom_site_type_symbol
_atom_site_fract_x
_atom_site_fract_y
_atom_site_fract_z
_atom_site_U_iso_or_equiv
_atom_site_adp_type
_atom_site_occupancy
_atom_site_symmetry_multiplicity
_atom_site_calc_flag
_atom_site_refinement_flags
C1 C 0.15312(4) 0.32891(15) 0.39299(5) 0.0195(2) Uani 1 1 d .
H1 H 0.1884 0.4055 0.4070 0.023 Uiso 1 1 calc R
C2 C 0.11286(5) 0.49619(17) 0.38918(6) 0.0277(2) Uani 1 1 d .
H2A H 0.1011 0.5898 0.3458 0.042 Uiso 1 1 calc R
H2B H 0.1315 0.5811 0.4355 0.042 Uiso 1 1 calc R
H2C H 0.0800 0.4257 0.3837 0.042 Uiso 1 1 calc R
C3 C 0.16878(4) 0.16204(17) 0.45435(6) 0.0238(2) Uani 1 1 d .
H3A H 0.1901 0.2308 0.5045 0.029 Uiso 1 1 calc R
H3B H 0.1344 0.0993 0.4478 0.029 Uiso 1 1 calc R
C4 C 0.20361(4) -0.01044(17) 0.44983(6) 0.0247(2) Uani 1 1 d .
H4 H 0.2234 -0.1057 0.4911 0.030 Uiso 1 1 calc R
C5 C 0.20789(4) -0.03513(16) 0.39037(6) 0.0232(2) Uani 1 1 d .
H5 H 0.2320 -0.1432 0.3920 0.028 Uiso 1 1 calc R
C6 C 0.17614(4) 0.10067(15) 0.32025(5) 0.0184(2) Uani 1 1 d .
H6 H 0.1570 0.0006 0.2765 0.022 Uiso 1 1 calc R
C7 C 0.21618(4) 0.23927(17) 0.30890(5) 0.0214(2) Uani 1 1 d .
H7A H 0.2324 0.3524 0.3478 0.026 Uiso 1 1 calc R
H7B H 0.2473 0.1494 0.3157 0.026 Uiso 1 1 calc R
C8 C 0.18704(4) 0.34116(16) 0.23194(5) 0.0193(2) Uani 1 1 d .
C9 C 0.18187(4) 0.23090(17) 0.17089(6) 0.0233(2) Uani 1 1 d .
H9 H 0.1982 0.0935 0.1785 0.028 Uiso 1 1 calc R
C10 C 0.15309(4) 0.31969(19) 0.09915(6) 0.0284(2) Uani 1 1 d .
H10 H 0.1498 0.2426 0.0581 0.034 Uiso 1 1 calc R
C11 C 0.12914(4) 0.52031(19) 0.08727(6) 0.0289(3) Uani 1 1 d .
H11 H 0.1096 0.5811 0.0382 0.035 Uiso 1 1 calc R
C12 C 0.13393(4) 0.63170(18) 0.14746(6) 0.0275(2) Uani 1 1 d .
H12 H 0.1175 0.7691 0.1397 0.033 Uiso 1 1 calc R
C13 C 0.16271(4) 0.54262(17) 0.21916(6) 0.0235(2) Uani 1 1 d .
H13 H 0.1659 0.6202 0.2601 0.028 Uiso 1 1 calc R
C14 C 0.08177(4) 0.09984(16) 0.29309(5) 0.0203(2) Uani 1 1 d .
H14A H 0.0585 0.1684 0.3095 0.024 Uiso 1 1 calc R
H14B H 0.0932 -0.0422 0.3173 0.024 Uiso 1 1 calc R
C15 C 0.04694(4) 0.07118(16) 0.20855(5) 0.0188(2) Uani 1 1 d .
C16 C 0.03786(4) 0.24142(16) 0.16053(6) 0.0225(2) Uani 1 1 d .
H16 H 0.0564 0.3734 0.1810 0.027 Uiso 1 1 calc R
C17 C 0.00194(4) 0.21957(19) 0.08309(6) 0.0276(2) Uani 1 1 d .
H17 H -0.0037 0.3361 0.0509 0.033 Uiso 1 1 calc R
C18 C -0.02575(4) 0.0284(2) 0.05259(6) 0.0294(3) Uani 1 1 d .
H18 H -0.0511 0.0150 -0.0003 0.035 Uiso 1 1 calc R
C19 C -0.01623(4) -0.14257(18) 0.09946(6) 0.0289(3) Uani 1 1 d .
H19 H -0.0346 -0.2746 0.0787 0.035 Uiso 1 1 calc R
C20 C 0.02021(4) -0.12215(17) 0.17707(6) 0.0239(2) Uani 1 1 d .
H20 H 0.0269 -0.2411 0.2089 0.029 Uiso 1 1 calc R
N1 N 0.13201(3) 0.22976(12) 0.31861(4) 0.01643(19) Uani 1 1 d .

loop_
_atom_site_aniso_label
_atom_site_aniso_U_11
_atom_site_aniso_U_22
_atom_site_aniso_U_33
_atom_site_aniso_U_23
_atom_site_aniso_U_13
_atom_site_aniso_U_12
C1 0.0199(4) 0.0192(5) 0.0192(5) -0.0003(4) 0.0105(4) -0.0012(4)
C2 0.0345(6) 0.0220(5) 0.0327(6) -0.0010(4) 0.0219(5) 0.0028(4)
C3 0.0243(5) 0.0274(5) 0.0188(5) 0.0022(4) 0.0110(4) -0.0005(4)
C4 0.0210(5) 0.0251(5) 0.0225(5) 0.0079(4) 0.0079(4) 0.0021(4)
C5 0.0193(5) 0.0210(5) 0.0269(5) 0.0058(4) 0.0107(4) 0.0051(4)
C6 0.0167(4) 0.0187(4) 0.0190(5) 0.0014(4) 0.0091(4) 0.0018(3)
C7 0.0156(4) 0.0279(5) 0.0205(5) 0.0025(4) 0.0096(4) 0.0007(4)
C8 0.0137(4) 0.0241(5) 0.0210(5) 0.0009(4) 0.0099(4) -0.0024(4)
C9 0.0212(5) 0.0257(5) 0.0254(5) -0.0006(4) 0.0141(4) 0.0000(4)
C10 0.0257(5) 0.0387(6) 0.0222(5) -0.0037(4) 0.0138(4) -0.0052(5)
C11 0.0210(5) 0.0394(6) 0.0228(5) 0.0079(4) 0.0095(4) -0.0023(4)
C12 0.0231(5) 0.0254(5) 0.0343(6) 0.0075(4) 0.0156(5) 0.0019(4)
C13 0.0228(5) 0.0237(5) 0.0263(5) -0.0007(4) 0.0146(4) -0.0019(4)
C14 0.0167(4) 0.0216(5) 0.0214(5) 0.0022(4) 0.0096(4) -0.0024(4)
C15 0.0130(4) 0.0211(5) 0.0226(5) -0.0004(4) 0.0098(4) 0.0003(3)
C16 0.0180(5) 0.0223(5) 0.0237(5) 0.0006(4) 0.0089(4) -0.0013(4)
C17 0.0213(5) 0.0353(6) 0.0231(5) 0.0048(4) 0.0100(4) 0.0010(4)
C18 0.0203(5) 0.0449(7) 0.0214(5) -0.0067(5) 0.0101(4) -0.0040(4)
C19 0.0253(5) 0.0308(6) 0.0333(6) -0.0129(4) 0.0176(5) -0.0095(4)
C20 0.0229(5) 0.0219(5) 0.0298(5) -0.0023(4) 0.0162(4) -0.0023(4)
N1 0.0141(4) 0.0177(4) 0.0172(4) 0.0002(3) 0.0081(3) -0.0004(3)

loop_
_atom_type_symbol
_atom_type_description
_atom_type_scat_dispersion_real
_atom_type_scat_dispersion_imag
_atom_type_scat_source
C C 0.0033 0.0016 'International Tables Vol C Tables 4.2.6.8 and 6.1.1.4'
H H 0.0000 0.0000 'International Tables Vol C Tables 4.2.6.8 and 6.1.1.4'
N N 0.0061 0.0033 'International Tables Vol C Tables 4.2.6.8 and 6.1.1.4'

loop_
_geom_angle_atom_site_label_1
_geom_angle_atom_site_label_2
_geom_angle_atom_site_label_3
_geom_angle
N1 C1 C2 111.61(8)
N1 C1 C3 112.00(8)
C2 C1 C3 112.72(8)
N1 C1 H1 106.7
C2 C1 H1 106.7
C3 C1 H1 106.7
C1 C2 H2A 109.5
C1 C2 H2B 109.5
H2A C2 H2B 109.5
C1 C2 H2C 109.5
H2A C2 H2C 109.5
H2B C2 H2C 109.5
C4 C3 C1 110.02(8)
C4 C3 H3A 109.7
C1 C3 H3A 109.7
C4 C3 H3B 109.7
C1 C3 H3B 109.7
H3A C3 H3B 108.2
C5 C4 C3 122.57(9)
C5 C4 H4 118.7
C3 C4 H4 118.7
C4 C5 C6 123.10(9)
C4 C5 H5 118.4
C6 C5 H5 118.4
N1 C6 C5 112.64(8)
N1 C6 C7 111.75(8)
C5 C6 C7 111.47(8)
N1 C6 H6 106.9
C5 C6 H6 106.9
C7 C6 H6 106.9
C8 C7 C6 112.31(8)
C8 C7 H7A 109.1
C6 C7 H7A 109.1
C8 C7 H7B 109.1
C6 C7 H7B 109.1
H7A C7 H7B 107.9
C13 C8 C9 118.31(9)
C13 C8 C7 121.32(9)
C9 C8 C7 120.31(9)
C10 C9 C8 120.79(10)
C10 C9 H9 119.6
C8 C9 H9 119.6
C11 C10 C9 120.27(10)
C11 C10 H10 119.9
C9 C10 H10 119.9
C12 C11 C10 119.55(10)
C12 C11 H11 120.2
C10 C11 H11 120.2
C11 C12 C13 120.09(10)
C11 C12 H12 120.0
C13 C12 H12 120.0
C12 C13 C8 120.98(10)
C12 C13 H13 119.5
C8 C13 H13 119.5
N1 C14 C15 112.89(8)
N1 C14 H14A 109.0
C15 C14 H14A 109.0
N1 C14 H14B 109.0
C15 C14 H14B 109.0
H14A C14 H14B 107.8
C20 C15 C16 118.62(9)
C20 C15 C14 120.50(9)
C16 C15 C14 120.74(9)
C17 C16 C15 120.55(10)
C17 C16 H16 119.7
C15 C16 H16 119.7
C16 C17 C18 120.28(10)
C16 C17 H17 119.9
C18 C17 H17 119.9
C19 C18 C17 119.67(10)
C19 C18 H18 120.2
C17 C18 H18 120.2
C18 C19 C20 120.24(10)
C18 C19 H19 119.9
C20 C19 H19 119.9
C19 C20 C15 120.59(10)
C19 C20 H20 119.7
C15 C20 H20 119.7
C14 N1 C6 110.28(7)
C14 N1 C1 112.49(7)
C6 N1 C1 110.46(7)

loop_
_geom_bond_atom_site_label_1
_geom_bond_atom_site_label_2
_geom_bond_distance
C1 N1 1.4792(12)
C1 C2 1.5187(14)
C1 C3 1.5306(13)
C1 H1 1.0000
C2 H2A 0.9800
C2 H2B 0.9800
C2 H2C 0.9800
C3 C4 1.5000(15)
C3 H3A 0.9900
C3 H3B 0.9900
C4 C5 1.3286(15)
C4 H4 0.9500
C5 C6 1.5119(13)
C5 H5 0.9500
C6 N1 1.4732(11)
C6 C7 1.5449(13)
C6 H6 1.0000
C7 C8 1.5087(13)
C7 H7A 0.9900
C7 H7B 0.9900
C8 C13 1.3938(14)
C8 C9 1.3951(14)
C9 C10 1.3898(15)
C9 H9 0.9500
C10 C11 1.3864(17)
C10 H10 0.9500
C11 C12 1.3873(16)
C11 H11 0.9500
C12 C13 1.3898(15)
C12 H12 0.9500
C13 H13 0.9500
C14 N1 1.4677(12)
C14 C15 1.5116(13)
C14 H14A 0.9900
C14 H14B 0.9900
C15 C20 1.3936(14)
C15 C16 1.3953(14)
C16 C17 1.3888(14)
C16 H16 0.9500
C17 C18 1.3868(16)
C17 H17 0.9500
C18 C19 1.3811(17)
C18 H18 0.9500
C19 C20 1.3924(15)
C19 H19 0.9500
C20 H20 0.9500
